data_7130416
loop_
_publ_author_name
'Abeysekera, Amila M.'
'Averkiev, Boris B.'
'Sinha, Abhijeet Shekhar'
'Aaker\"oy, Christer'

_publ_section_title
;
 Evaluating structure-property relationship in a new family of
 mechanically flexible co-crystals
;
_journal_name_full 'Chemical Communications'
_journal_paper_doi 10.1039/D2CC02047E
_journal_year 2022
_chemical_formula_moiety 'C7 H5 Cl O2, C8 H10 N2 O'
_chemical_formula_sum 'C15 H15 Cl N2 O3'
_chemical_formula_weight 306.74
_space_group_crystal_system monoclinic
_space_group_IT_number 14
_space_group_name_Hall '-P 2yn'
_space_group_name_H-M_alt 'P 1 21/n 1'
_atom_sites_solution_hydrogens geom
_atom_sites_solution_primary dual
_audit_creation_date 2021-06-23
_audit_creation_method
;
Olex2 1.3-ac4
(compiled 2020.11.27 svn.r5f609507 for Rigaku Oxford Diffraction, GUI svn.r6214)
;
_audit_update_record
;
2022-02-14 deposited with the CCDC.	2022-07-26 downloaded from the CCDC.
;
_cell_angle_alpha 90
_cell_angle_beta 106.2128(14)
_cell_angle_gamma 90
_cell_formula_units_Z 4
_cell_length_a 15.3651(2)
_cell_length_b 4.47304(5)
_cell_length_c 21.7942(3)
_cell_measurement_reflns_used 9567
_cell_measurement_temperature 200.00(10)
_cell_measurement_theta_max 77.2250
_cell_measurement_theta_min 3.1160
_cell_volume 1438.32(3)
_computing_cell_refinement 'CrysAlisPro 1.171.40.84a (Rigaku OD, 2020)'
_computing_data_collection 'CrysAlisPro 1.171.40.84a (Rigaku OD, 2020)'
_computing_data_reduction 'CrysAlisPro 1.171.40.84a (Rigaku OD, 2020)'
_computing_molecular_graphics 'Olex2 1.3-ac4 (Dolomanov et al., 2009)'
_computing_publication_material 'Olex2 1.3-ac4 (Dolomanov et al., 2009)'
_computing_structure_refinement 'SHELXL 2018/3 (Sheldrick, 2015)'
_computing_structure_solution 'SHELXT 2018/2 (Sheldrick, 2018)'
_diffrn_ambient_environment N~2~
_diffrn_ambient_temperature 200.00(10)
_diffrn_detector 'Hybrid Pixel Array Detector'
_diffrn_detector_area_resol_mean 10.0000
_diffrn_detector_type HyPix
_diffrn_measured_fraction_theta_full 1.000
_diffrn_measured_fraction_theta_max 0.996
_diffrn_measurement_details
;
List of Runs (angles in degrees, time in seconds):

  # Type    Start    End  Width  t~exp~   \w     \q     \k     \f   Frames
#--------------------------------------------------------------------------
  1  \w      3.00  36.00   0.50    5.00    --   47.95 -54.00  11.00   66
  2  \w     36.00  62.00   0.50   25.00    --  107.75 -54.00  11.00   52
  3  \w     69.00  99.00   0.50   25.00    --  107.75 -77.00   0.00   60
  4  \w     72.00 103.00   0.50   25.00    --  107.75 -77.00  60.00   62
  5  \w     65.00 104.00   0.50   25.00    --  107.75 -94.00   0.00   78
  6  \w     69.00  95.00   0.50   25.00    --  107.75 -94.00 -30.00   52
  7  \w     61.00  87.00   0.50   25.00    --  107.75 -77.00 -90.00   52
  8  \w     66.00  92.00   0.50   25.00    --  107.75 -77.00-150.00   52
  9  \w     44.00  70.00   0.50   25.00    --  107.75 -61.00 -90.00   52
 10  \w     40.00  90.00   0.50   25.00    --  107.75 -77.00 -30.00  100
 11  \w     41.00  70.00   0.50   25.00    --  107.75 -61.00  60.00   58
 12  \w     42.00  71.00   0.50   25.00    --  107.75 -61.00  90.00   58
 13  \w     41.00  67.00   0.50   25.00    --  107.75 -77.00  60.00   52
 14  \w     41.00  66.00   0.50   25.00    --  107.75 -77.00  90.00   50
 15  \w     42.00  91.00   0.50   25.00    --  107.75 -77.00 150.00   98
 16  \w     47.00  72.00   0.50   25.00    --  107.75-125.00 120.00   50
 17  \w     35.00  66.00   0.50   25.00    --  107.75 -94.00 120.00   62
 18  \w     35.00  65.00   0.50   25.00    --  107.75 -77.00   0.00   60
 19  \w     40.00  65.00   0.50   25.00    --  107.75 -94.00 -30.00   50
 20  \w     35.00  60.00   0.50   25.00    --  107.75 -61.00   0.00   50
 21  \w    102.00 133.00   0.50   25.00    --  107.75  30.00 -60.00   62
 22  \w    137.00 163.00   0.50   25.00    --  107.75  30.00 -60.00   52
 23  \w    133.00 159.00   0.50   25.00    --  107.75  61.00 -90.00   52
 24  \w    113.00 152.00   0.50   25.00    --  107.75  45.00-120.00   78
 25  \w     91.00 118.00   0.50   25.00    --  107.75  61.00 -90.00   54
 26  \w    113.00 139.00   0.50   25.00    --  107.75  45.00  60.00   52
 27  \w    141.00 175.00   0.50   25.00    --  107.75  45.00  60.00   68
 28  \w    147.00 175.00   0.50   25.00    --  107.75  77.00  60.00   56
 29  \w    142.00 176.00   0.50   25.00    --  107.75  61.00 120.00   68
 30  \w    127.00 177.00   0.50   25.00    --  107.75  54.00 155.00  100
 31  \w    127.00 153.00   0.50   25.00    --  107.75  45.00 120.00   52
 32  \w    113.00 147.00   0.50   25.00    --  107.75  15.00 120.00   68
 33  \w    105.00 168.00   0.50   25.00    --  107.75  45.00 150.00  126
 34  \w    111.00 136.00   0.50   25.00    --  107.75  61.00 120.00   50
 35  \w     86.00 121.00   0.50   25.00    --  107.75  77.00  60.00   70
 36  \w     76.00 101.00   0.50    5.00    --   47.95  54.00 155.00   50
 37  \w    -18.00  26.00   0.50    5.00    --  -47.95  19.00 -90.00   88
 38  \w    -61.00  25.00   0.50    5.00    --  -47.95  54.00 155.00  172
 39  \w     35.00  60.00   0.50   25.00    --  107.75 -61.00-120.00   50
 40  \w     36.00  62.00   0.50   25.00    --  107.75 -77.00-180.00   52
 41  \w     38.00  64.00   0.50   25.00    --  107.75 -77.00-150.00   52
 42  \w     39.00  69.00   0.50   25.00    --  107.75 -61.00-150.00   60
 43  \w   -111.00 -73.00   0.50    5.00    --  -47.95-125.00 150.00   76
 44  \w   -119.00 -58.00   0.50    5.00    --  -47.95 -54.00  11.00  122
 45  \w   -140.00-115.00   0.50   25.00    --  -86.25 -54.00  11.00   50
 46  \w    -62.00 -37.00   0.50   25.00    --  -86.25  54.00 155.00   50
;
_diffrn_measurement_device 'four-circle diffractometer'
_diffrn_measurement_device_type 'XtaLAB Synergy, Dualflex, HyPix'
_diffrn_measurement_method '\w scans'
_diffrn_orient_matrix_type 'CrysAlisPro convention (1999,Acta A55,543-557)'
_diffrn_orient_matrix_UB_11 -0.0812127000
_diffrn_orient_matrix_UB_12 0.0245937000
_diffrn_orient_matrix_UB_13 -0.0601497000
_diffrn_orient_matrix_UB_21 0.0536005000
_diffrn_orient_matrix_UB_22 0.2224710000
_diffrn_orient_matrix_UB_23 -0.0293963000
_diffrn_orient_matrix_UB_31 0.0379036000
_diffrn_orient_matrix_UB_32 -0.2616546000
_diffrn_orient_matrix_UB_33 -0.0306402000
_diffrn_radiation_monochromator mirror
_diffrn_radiation_probe x-ray
_diffrn_radiation_type 'Cu K\a'
_diffrn_radiation_wavelength 1.54184
_diffrn_reflns_av_R_equivalents 0.0223
_diffrn_reflns_av_unetI/netI 0.0187
_diffrn_reflns_Laue_measured_fraction_full 1.000
_diffrn_reflns_Laue_measured_fraction_max 0.996
_diffrn_reflns_limit_h_max 19
_diffrn_reflns_limit_h_min -19
_diffrn_reflns_limit_k_max 5
_diffrn_reflns_limit_k_min -5
_diffrn_reflns_limit_l_max 27
_diffrn_reflns_limit_l_min -27
_diffrn_reflns_number 13927
_diffrn_reflns_point_group_measured_fraction_full 1.000
_diffrn_reflns_point_group_measured_fraction_max 0.996
_diffrn_reflns_theta_full 67.684
_diffrn_reflns_theta_max 77.583
_diffrn_reflns_theta_min 3.146
_diffrn_source 'micro-focus sealed X-ray tube'
_diffrn_source_type 'PhotonJet (Cu) X-ray Source'
_exptl_absorpt_coefficient_mu 2.463
_exptl_absorpt_correction_T_max 1.00000
_exptl_absorpt_correction_T_min 0.67801
_exptl_absorpt_correction_type multi-scan
_exptl_absorpt_process_details
;
CrysAlisPro 1.171.40.84a (Rigaku Oxford Diffraction, 2020)
Empirical absorption correction using spherical harmonics,
implemented in SCALE3 ABSPACK scaling algorithm.
;
_exptl_crystal_colour colourless
_exptl_crystal_colour_primary colourless
_exptl_crystal_density_diffrn 1.417
_exptl_crystal_description needle
_exptl_crystal_F_000 640
_exptl_crystal_recrystallization_method 'crystallized from ethylacetate'
_exptl_crystal_size_max 0.344
_exptl_crystal_size_mid 0.062
_exptl_crystal_size_min 0.02
_refine_diff_density_max 0.224
_refine_diff_density_min -0.259
_refine_diff_density_rms 0.038
_refine_ls_extinction_method none
_refine_ls_goodness_of_fit_ref 1.085
_refine_ls_hydrogen_treatment constr
_refine_ls_matrix_type full
_refine_ls_number_parameters 192
_refine_ls_number_reflns 3062
_refine_ls_number_restraints 0
_refine_ls_restrained_S_all 1.085
_refine_ls_R_factor_all 0.0363
_refine_ls_R_factor_gt 0.0346
_refine_ls_shift/su_max 0.002
_refine_ls_shift/su_mean 0.000
_refine_ls_structure_factor_coef Fsqd
_refine_ls_weighting_details 'w=1/[\s^2^(Fo^2^)+(0.0559P)^2^+0.2951P] where P=(Fo^2^+2Fc^2^)/3'
_refine_ls_weighting_scheme calc
_refine_ls_wR_factor_gt 0.1010
_refine_ls_wR_factor_ref 0.1024
_reflns_Friedel_coverage 0.000
_reflns_number_gt 2862
_reflns_number_total 3062
_reflns_threshold_expression 'I > 2\s(I)'
_cod_data_source_file d2cc02047e2.cif
_cod_data_source_block H-Et_4Cl-BA
_cod_database_code 7130416
_shelx_shelxl_version_number 2018/3
_chemical_oxdiff_formula 'C15 H15 N2 O3 Cl'
_chemical_oxdiff_usercomment 'redo experiment 42 at 200K'
_shelx_space_group_comment
;
The symmetry employed for this shelxl refinement is uniquely defined
by the following loop, which should always be used as a source of
symmetry information in preference to the above space-group names.
They are only intended as comments.
;
_shelx_estimated_absorpt_t_max 0.952
_shelx_estimated_absorpt_t_min 0.485
_reflns_odcompleteness_completeness 96.57
_reflns_odcompleteness_iscentric 1
_reflns_odcompleteness_theta 80.95
_olex2_refinement_description
;
1. Fixed Uiso
 At 1.2 times of:
  All C(H) groups, All C(H,H) groups, All N(H) groups
 At 1.5 times of:
  All C(H,H,H) groups, All O(H) groups
2.a Secondary CH2 refined with riding coordinates:
 C10(H10A,H10B)
2.b Aromatic/amide H refined with riding coordinates:
 N7(H7), C17(H17), C16(H16), C13(H13), C6(H6), C14(H14), C3(H3), C5(H5), C4(H4)
2.c Idealised Me refined as rotating group:
 C11(H11A,H11B,H11C)
2.d Idealised tetrahedral OH refined as rotating group:
 O20(H20)
;
_olex2_date_sample_submission 2020-12-16
_olex2_exptl_crystal_mounting_method 'mounted on a MiTeGen loop'
_olex2_submission_original_sample_id AA-propyl-H:4ClBA
_olex2_submission_special_instructions 'No special instructions were received'
_oxdiff_exptl_absorpt_empirical_details
;
Empirical correction (ABSPACK) includes:
- Absorption correction using spherical harmonics
- Frame scaling
;
_oxdiff_exptl_absorpt_empirical_full_max 1.511
_oxdiff_exptl_absorpt_empirical_full_min 0.714

loop_
_space_group_symop_operation_xyz
'x, y, z'
'-x+1/2, y+1/2, -z+1/2'
'-x, -y, -z'
'x-1/2, -y-1/2, z-1/2'

loop_
_atom_site_label
_atom_site_type_symbol
_atom_site_fract_x
_atom_site_fract_y
_atom_site_fract_z
_atom_site_U_iso_or_equiv
_atom_site_adp_type
_atom_site_occupancy
_atom_site_site_symmetry_order
_atom_site_calc_flag
_atom_site_refinement_flags_posn
_atom_site_refinement_flags_adp
_atom_site_refinement_flags_occupancy
_atom_site_disorder_assembly
_atom_site_disorder_group
Cl7 Cl 0.67442(2) 1.34329(8) 0.69834(2) 0.05040(13) Uani 1 1 d . . . . .
O20 O 0.35038(7) 0.4724(3) 0.51811(5) 0.0523(3) Uani 1 1 d . . . . .
H20 H 0.304823 0.361423 0.505218 0.078 Uiso 1 1 calc R U . . .
O19 O 0.31310(7) 0.4436(3) 0.60990(5) 0.0531(3) Uani 1 1 d . . . . .
O9 O 0.08695(8) -0.3518(2) 0.58341(5) 0.0541(3) Uani 1 1 d . . . . .
N7 N 0.17452(8) 0.0083(3) 0.55597(5) 0.0453(3) Uani 1 1 d . . . . .
H7 H 0.212900 0.152497 0.572457 0.054 Uiso 1 1 calc R U . . .
N2 N 0.20983(8) 0.1280(3) 0.46369(6) 0.0439(3) Uani 1 1 d . . . . .
C1 C 0.15565(9) -0.0313(3) 0.49031(6) 0.0405(3) Uani 1 1 d . . . . .
C17 C 0.50027(9) 0.8263(3) 0.57298(6) 0.0432(3) Uani 1 1 d . . . . .
H17 H 0.491841 0.757889 0.530454 0.052 Uiso 1 1 calc R U . . .
C12 C 0.44050(9) 0.7357(3) 0.60704(6) 0.0400(3) Uani 1 1 d . . . . .
C8 C 0.14093(9) -0.1486(3) 0.59818(6) 0.0433(3) Uani 1 1 d . . . . .
C16 C 0.57186(9) 1.0152(3) 0.60056(6) 0.0447(3) Uani 1 1 d . . . . .
H16 H 0.612088 1.079067 0.577068 0.054 Uiso 1 1 calc R U . . .
C15 C 0.58396(9) 1.1094(3) 0.66260(6) 0.0411(3) Uani 1 1 d . . . . .
C18 C 0.36215(9) 0.5364(3) 0.57863(6) 0.0425(3) Uani 1 1 d . . . . .
C13 C 0.45465(10) 0.8350(3) 0.66970(7) 0.0473(3) Uani 1 1 d . . . . .
H13 H 0.414389 0.773651 0.693373 0.057 Uiso 1 1 calc R U . . .
C6 C 0.08678(9) -0.2146(3) 0.45428(7) 0.0460(3) Uani 1 1 d . . . . .
H6 H 0.048762 -0.323369 0.473989 0.055 Uiso 1 1 calc R U . . .
C14 C 0.52601(10) 1.0204(3) 0.69770(7) 0.0470(3) Uani 1 1 d . . . . .
H14 H 0.535429 1.086516 0.740489 0.056 Uiso 1 1 calc R U . . .
C3 C 0.19617(10) 0.1072(4) 0.40012(7) 0.0499(3) Uani 1 1 d . . . . .
H3 H 0.233834 0.221380 0.381071 0.060 Uiso 1 1 calc R U . . .
C5 C 0.07524(10) -0.2340(4) 0.38946(7) 0.0508(3) Uani 1 1 d . . . . .
H5 H 0.029337 -0.359356 0.363916 0.061 Uiso 1 1 calc R U . . .
C4 C 0.13082(10) -0.0700(4) 0.36143(7) 0.0532(3) Uani 1 1 d . . . . .
H4 H 0.123671 -0.080564 0.316761 0.064 Uiso 1 1 calc R U . . .
C10 C 0.18016(11) -0.0469(4) 0.66660(7) 0.0541(4) Uani 1 1 d . . . . .
H10A H 0.244791 -0.105753 0.681170 0.065 Uiso 1 1 calc R U . . .
H10B H 0.177306 0.173983 0.668142 0.065 Uiso 1 1 calc R U . . .
C11 C 0.13169(11) -0.1753(4) 0.71185(7) 0.0553(4) Uani 1 1 d . . . . .
H11A H 0.068161 -0.111414 0.698796 0.083 Uiso 1 1 calc R U . . .
H11B H 0.160718 -0.104073 0.755271 0.083 Uiso 1 1 calc R U . . .
H11C H 0.134638 -0.394079 0.710927 0.083 Uiso 1 1 calc R U . . .

loop_
_atom_site_aniso_label
_atom_site_aniso_U_11
_atom_site_aniso_U_22
_atom_site_aniso_U_33
_atom_site_aniso_U_23
_atom_site_aniso_U_13
_atom_site_aniso_U_12
Cl7 0.0468(2) 0.0513(2) 0.0515(2) -0.00160(14) 0.01105(14) -0.00240(13)
O20 0.0542(6) 0.0603(6) 0.0442(5) -0.0018(5) 0.0169(4) -0.0113(5)
O19 0.0561(6) 0.0563(6) 0.0526(6) -0.0029(5) 0.0244(5) -0.0111(5)
O9 0.0619(6) 0.0570(6) 0.0452(5) -0.0013(4) 0.0179(5) -0.0171(5)
N7 0.0530(6) 0.0418(6) 0.0432(6) -0.0016(5) 0.0172(5) -0.0070(5)
N2 0.0444(6) 0.0439(6) 0.0449(6) 0.0051(5) 0.0149(5) 0.0031(5)
C1 0.0428(6) 0.0372(6) 0.0432(6) 0.0043(5) 0.0146(5) 0.0064(5)
C17 0.0482(7) 0.0457(7) 0.0372(6) 0.0047(5) 0.0144(5) 0.0022(5)
C12 0.0432(6) 0.0359(6) 0.0427(6) 0.0057(5) 0.0149(5) 0.0054(5)
C8 0.0463(7) 0.0425(7) 0.0440(7) -0.0001(5) 0.0172(5) 0.0013(5)
C16 0.0449(7) 0.0498(7) 0.0422(6) 0.0072(6) 0.0166(5) 0.0010(6)
C15 0.0412(6) 0.0373(6) 0.0442(6) 0.0048(5) 0.0110(5) 0.0063(5)
C18 0.0461(7) 0.0385(6) 0.0450(7) 0.0050(5) 0.0162(5) 0.0058(5)
C13 0.0524(7) 0.0487(7) 0.0469(7) 0.0008(6) 0.0241(6) 0.0001(6)
C6 0.0463(7) 0.0472(7) 0.0453(7) 0.0029(6) 0.0139(5) -0.0001(6)
C14 0.0541(7) 0.0482(7) 0.0422(6) -0.0024(6) 0.0192(6) 0.0021(6)
C3 0.0487(7) 0.0570(8) 0.0473(7) 0.0087(6) 0.0188(6) 0.0042(6)
C5 0.0498(7) 0.0548(8) 0.0462(7) 0.0000(6) 0.0106(6) 0.0003(6)
C4 0.0540(8) 0.0646(9) 0.0416(7) 0.0043(7) 0.0145(6) 0.0044(7)
C10 0.0620(9) 0.0584(9) 0.0454(7) -0.0083(7) 0.0209(6) -0.0100(7)
C11 0.0622(9) 0.0643(9) 0.0414(7) 0.0029(6) 0.0177(6) 0.0044(7)

loop_
_atom_type_symbol
_atom_type_description
_atom_type_scat_dispersion_real
_atom_type_scat_dispersion_imag
_atom_type_scat_source
C C 0.0181 0.0091 'International Tables Vol C Tables 4.2.6.8 and 6.1.1.4'
H H 0.0000 0.0000 'International Tables Vol C Tables 4.2.6.8 and 6.1.1.4'
Cl Cl 0.3639 0.7018 'International Tables Vol C Tables 4.2.6.8 and 6.1.1.4'
N N 0.0311 0.0180 'International Tables Vol C Tables 4.2.6.8 and 6.1.1.4'
O O 0.0492 0.0322 'International Tables Vol C Tables 4.2.6.8 and 6.1.1.4'

loop_
_geom_angle_atom_site_label_1
_geom_angle_atom_site_label_2
_geom_angle_atom_site_label_3
_geom_angle
_geom_angle_site_symmetry_1
_geom_angle_site_symmetry_3
_geom_angle_publ_flag
C18 O20 H20 109.5 . . ?
C1 N7 H7 115.9 . . ?
C8 N7 H7 115.9 . . ?
C8 N7 C1 128.15(12) . . ?
C1 N2 C3 118.07(12) . . ?
N7 C1 C6 124.20(12) . . ?
N2 C1 N7 113.61(12) . . ?
N2 C1 C6 122.18(12) . . ?
C12 C17 H17 119.7 . . ?
C16 C17 H17 119.7 . . ?
C16 C17 C12 120.57(12) . . ?
C17 C12 C18 122.03(12) . . ?
C17 C12 C13 118.92(13) . . ?
C13 C12 C18 119.06(12) . . ?
O9 C8 N7 124.41(13) . . ?
O9 C8 C10 122.80(13) . . ?
N7 C8 C10 112.78(12) . . ?
C17 C16 H16 120.5 . . ?
C15 C16 C17 119.06(12) . . ?
C15 C16 H16 120.5 . . ?
C16 C15 Cl7 119.66(10) . . ?
C16 C15 C14 121.52(13) . . ?
C14 C15 Cl7 118.82(11) . . ?
O20 C18 C12 114.69(11) . . ?
O19 C18 O20 123.61(13) . . ?
O19 C18 C12 121.70(12) . . ?
C12 C13 H13 119.5 . . ?
C14 C13 C12 120.95(13) . . ?
C14 C13 H13 119.5 . . ?
C1 C6 H6 120.8 . . ?
C5 C6 C1 118.36(13) . . ?
C5 C6 H6 120.8 . . ?
C15 C14 H14 120.5 . . ?
C13 C14 C15 118.98(13) . . ?
C13 C14 H14 120.5 . . ?
N2 C3 H3 118.3 . . ?
N2 C3 C4 123.43(13) . . ?
C4 C3 H3 118.3 . . ?
C6 C5 H5 120.0 . . ?
C6 C5 C4 119.92(14) . . ?
C4 C5 H5 120.0 . . ?
C3 C4 C5 118.02(13) . . ?
C3 C4 H4 121.0 . . ?
C5 C4 H4 121.0 . . ?
C8 C10 H10A 108.9 . . ?
C8 C10 H10B 108.9 . . ?
H10A C10 H10B 107.7 . . ?
C11 C10 C8 113.37(13) . . ?
C11 C10 H10A 108.9 . . ?
C11 C10 H10B 108.9 . . ?
C10 C11 H11A 109.5 . . ?
C10 C11 H11B 109.5 . . ?
C10 C11 H11C 109.5 . . ?
H11A C11 H11B 109.5 . . ?
H11A C11 H11C 109.5 . . ?
H11B C11 H11C 109.5 . . ?

loop_
_geom_bond_atom_site_label_1
_geom_bond_atom_site_label_2
_geom_bond_distance
_geom_bond_site_symmetry_2
_geom_bond_publ_flag
Cl7 C15 1.7403(14) . ?
O20 H20 0.8400 . ?
O20 C18 1.3119(16) . ?
O19 C18 1.2213(16) . ?
O9 C8 1.2120(17) . ?
N7 H7 0.8800 . ?
N7 C1 1.3897(17) . ?
N7 C8 1.3676(17) . ?
N2 C1 1.3442(17) . ?
N2 C3 1.3454(19) . ?
C1 C6 1.394(2) . ?
C17 H17 0.9500 . ?
C17 C12 1.3927(18) . ?
C17 C16 1.384(2) . ?
C12 C18 1.4869(19) . ?
C12 C13 1.3941(19) . ?
C8 C10 1.5140(19) . ?
C16 H16 0.9500 . ?
C16 C15 1.3783(19) . ?
C15 C14 1.3844(19) . ?
C13 H13 0.9500 . ?
C13 C14 1.374(2) . ?
C6 H6 0.9500 . ?
C6 C5 1.377(2) . ?
C14 H14 0.9500 . ?
C3 H3 0.9500 . ?
C3 C4 1.369(2) . ?
C5 H5 0.9500 . ?
C5 C4 1.390(2) . ?
C4 H4 0.9500 . ?
C10 H10A 0.9900 . ?
C10 H10B 0.9900 . ?
C10 C11 1.506(2) . ?
C11 H11A 0.9800 . ?
C11 H11B 0.9800 . ?
C11 H11C 0.9800 . ?

loop_
_geom_hbond_atom_site_label_D
_geom_hbond_atom_site_label_H
_geom_hbond_atom_site_label_A
_geom_hbond_distance_DH
_geom_hbond_distance_HA
_geom_hbond_distance_DA
_geom_hbond_angle_DHA
_geom_hbond_site_symmetry_A
_geom_hbond_publ_flag
O20 H20 N2 0.84 1.82 2.6484(16) 170.0 . yes
N7 H7 O19 0.88 2.01 2.8825(16) 172.6 . yes

loop_
_geom_torsion_atom_site_label_1
_geom_torsion_atom_site_label_2
_geom_torsion_atom_site_label_3
_geom_torsion_atom_site_label_4
_geom_torsion
_geom_torsion_site_symmetry_1
_geom_torsion_site_symmetry_2
_geom_torsion_site_symmetry_3
_geom_torsion_site_symmetry_4
_geom_torsion_publ_flag
Cl7 C15 C14 C13 -179.81(11) . . . . ?
O9 C8 C10 C11 -12.2(2) . . . . ?
N7 C1 C6 C5 179.98(13) . . . . ?
N7 C8 C10 C11 169.17(14) . . . . ?
N2 C1 C6 C5 0.8(2) . . . . ?
N2 C3 C4 C5 0.7(2) . . . . ?
C1 N7 C8 O9 -0.7(2) . . . . ?
C1 N7 C8 C10 177.90(13) . . . . ?
C1 N2 C3 C4 -0.8(2) . . . . ?
C1 C6 C5 C4 -0.8(2) . . . . ?
C17 C12 C18 O20 -4.80(18) . . . . ?
C17 C12 C18 O19 175.65(13) . . . . ?
C17 C12 C13 C14 0.3(2) . . . . ?
C17 C16 C15 Cl7 179.22(10) . . . . ?
C17 C16 C15 C14 -0.3(2) . . . . ?
C12 C17 C16 C15 0.9(2) . . . . ?
C12 C13 C14 C15 0.3(2) . . . . ?
C8 N7 C1 N2 -170.37(13) . . . . ?
C8 N7 C1 C6 10.4(2) . . . . ?
C16 C17 C12 C18 179.13(12) . . . . ?
C16 C17 C12 C13 -0.9(2) . . . . ?
C16 C15 C14 C13 -0.3(2) . . . . ?
C18 C12 C13 C14 -179.73(13) . . . . ?
C13 C12 C18 O20 175.20(12) . . . . ?
C13 C12 C18 O19 -4.4(2) . . . . ?
C6 C5 C4 C3 0.1(2) . . . . ?
C3 N2 C1 N7 -179.26(12) . . . . ?
C3 N2 C1 C6 0.02(19) . . . . ?
